data_7703927
loop_
_publ_author_name
'Aguirre Quintana, Luis M.'
'Jiang, Ningxin'
'Bacsa, John'
'La Pierre, Henry S.'

_publ_section_title
;
 Coinage metal tris(dialkylamido)imidophosphorane complexes as
 transmetallation reagents for cerium complexes.
;
_journal_issue 17
_journal_name_full 'Dalton transactions (Cambridge, England : 2003)'
_journal_page_first 5420
_journal_page_last 5423
_journal_paper_doi 10.1039/d0dt00842g
_journal_volume 49
_journal_year 2020
_chemical_formula_moiety '4(C56 H129 Cu4 N16 P4), 4(C4 H8 O)'
_chemical_formula_sum 'C240 H548 Cu16 N64 O4 P16'
_chemical_formula_weight 5907.55
_chemical_name_systematic 'Cu4(PN)4 THF'
_space_group_crystal_system monoclinic
_space_group_IT_number 14
_space_group_name_Hall '-P 2yn'
_space_group_name_H-M_alt 'P 1 21/n 1'
_atom_sites_solution_hydrogens geom
_audit_creation_date 2019-09-17
_audit_creation_method
;
Olex2 1.2-alpha
(compiled 2017.06.07 svn.r3419 for OlexSys, GUI svn.r5353)
;
_audit_update_record
;
2020-02-27 deposited with the CCDC.	2020-04-01 downloaded from the CCDC.
;
_cell_angle_alpha 90
_cell_angle_beta 93.561(7)
_cell_angle_gamma 90
_cell_formula_units_Z 1
_cell_length_a 13.463(2)
_cell_length_b 22.899(4)
_cell_length_c 24.461(4)
_cell_measurement_reflns_used 9898
_cell_measurement_temperature 100
_cell_measurement_theta_max 28.262
_cell_measurement_theta_min 2.332
_cell_volume 7527(2)
_computing_cell_refinement 'SAINT V8.38A (?, 2016)'
_computing_data_reduction 'SAINT V8.38A (?, 2016)'
_computing_molecular_graphics 'Olex2 (Dolomanov et al., 2009)'
_computing_publication_material 'Olex2 (Dolomanov et al., 2009)'
_computing_structure_refinement 'ShelXL (Sheldrick, 2015)'
_diffrn_ambient_temperature 99.99
_diffrn_detector 'Bruker APEX2 area detector'
_diffrn_detector_area_resol_mean 7.9
_diffrn_detector_type 'CCD area detector'
_diffrn_measured_fraction_theta_full 0.998
_diffrn_measured_fraction_theta_max 0.988
_diffrn_measurement_device 'three-circle diffractometer'
_diffrn_measurement_device_type 'Bruker SMART APEX2 area detector'
_diffrn_measurement_method '\w and \f scans'
_diffrn_radiation_monochromator 'mirror optics'
_diffrn_radiation_probe x-ray
_diffrn_radiation_type MoK\a
_diffrn_radiation_wavelength 0.71073
_diffrn_reflns_av_R_equivalents 0.0756
_diffrn_reflns_av_unetI/netI 0.0731
_diffrn_reflns_Laue_measured_fraction_full 0.998
_diffrn_reflns_Laue_measured_fraction_max 0.988
_diffrn_reflns_limit_h_max 17
_diffrn_reflns_limit_h_min -17
_diffrn_reflns_limit_k_max 30
_diffrn_reflns_limit_k_min -30
_diffrn_reflns_limit_l_max 32
_diffrn_reflns_limit_l_min -32
_diffrn_reflns_number 74391
_diffrn_reflns_point_group_measured_fraction_full 0.998
_diffrn_reflns_point_group_measured_fraction_max 0.988
_diffrn_reflns_theta_full 25.242
_diffrn_reflns_theta_max 28.379
_diffrn_reflns_theta_min 2.337
_diffrn_source 'microfocus sealed X-ray tube'
_diffrn_source_type 'Incoatec I\ms'
_diffrn_standards_number 0
_exptl_absorpt_coefficient_mu 1.248
_exptl_absorpt_correction_T_max 0.9715
_exptl_absorpt_correction_T_min 0.8048
_exptl_absorpt_correction_type multi-scan
_exptl_absorpt_process_details
'SADABS-2016/2 (Bruker,2016/2) was used for absorption correction. wR2(int) was 0.1345 before and 0.0763 after correction. The Ratio of minimum to maximum transmission is 0.8284. The \l/2 correction factor is Not present.'
_exptl_crystal_colour 'clear light colourless'
_exptl_crystal_colour_lustre clear
_exptl_crystal_colour_modifier light
_exptl_crystal_colour_primary colourless
_exptl_crystal_density_diffrn 1.303
_exptl_crystal_description plate
_exptl_crystal_F_000 3172
_exptl_crystal_preparation N.A.
_exptl_crystal_recrystallization_method N.A.
_exptl_crystal_size_max 0.324
_exptl_crystal_size_mid 0.108
_exptl_crystal_size_min 0.088
_refine_diff_density_max 0.619
_refine_diff_density_min -0.790
_refine_diff_density_rms 0.096
_refine_ls_extinction_method none
_refine_ls_goodness_of_fit_ref 1.014
_refine_ls_hydrogen_treatment constr
_refine_ls_matrix_type full
_refine_ls_number_parameters 805
_refine_ls_number_reflns 18628
_refine_ls_number_restraints 31
_refine_ls_restrained_S_all 1.026
_refine_ls_R_factor_all 0.0791
_refine_ls_R_factor_gt 0.0451
_refine_ls_shift/su_max 0.001
_refine_ls_shift/su_mean 0.000
_refine_ls_structure_factor_coef Fsqd
_refine_ls_weighting_details 'w=1/[\s^2^(Fo^2^)+(0.0294P)^2^+9.8045P] where P=(Fo^2^+2Fc^2^)/3'
_refine_ls_weighting_scheme calc
_refine_ls_wR_factor_gt 0.0953
_refine_ls_wR_factor_ref 0.1123
_reflns_Friedel_coverage 0.000
_reflns_number_gt 13274
_reflns_number_total 18628
_reflns_threshold_expression 'I > 2\s(I)'
_cod_data_source_file d0dt00842g2.cif
_cod_data_source_block a595_0m
_cod_depositor_comments 'Adding full bibliography for 7703924--7703927.cif.'
_cod_original_cell_volume 7526(2)
_cod_database_code 7703927
_shelx_shelxl_version_number 2018/3
_shelx_space_group_comment
;
The symmetry employed for this shelxl refinement is uniquely defined
by the following loop, which should always be used as a source of
symmetry information in preference to the above space-group names.
They are only intended as comments.
;
_olex2_refinement_description
;
1. Fixed Uiso
 At 1.2 times of:
  All C(H,H) groups, All C(H,H,H,H) groups, All N(H) groups
 At 1.5 times of:
  All C(H,H,H) groups
2. Restrained distances
 C59A-C58A \\sim C59B-C58B
 with sigma of 0.002
3. Uiso/Uaniso restraints and constraints
Uanis(O1) \\sim Ueq, Uanis(C60) \\sim Ueq, Uanis(C59B) \\sim Ueq, Uanis(C58B)
\\sim Ueq, Uanis(C57) \\sim Ueq: with sigma of 0.005 and sigma for terminal
atoms of 0.01
Uanis(C59A) = Uanis(C59B)
Uanis(C58A) = Uanis(C58B)
4. Others
 Sof(H60C)=Sof(H60D)=Sof(H57C)=Sof(H57D)=Sof(C59B)=Sof(H59A)=Sof(H59B)=
 Sof(C58B)=Sof(H58A)=Sof(H58B)=1-FVAR(1)
 Sof(H60B)=Sof(H60A)=Sof(H57A)=Sof(H57B)=Sof(C59A)=Sof(H59C)=Sof(H59D)=
 Sof(C58A)=Sof(H58C)=Sof(H58D)=FVAR(1)
5.a Ternary CH refined with riding coordinates:
 N13(H13)
5.b Secondary CH2 refined with riding coordinates:
 C3(H3A,H3B), C30(H30A,H30B), C10(H10A,H10B), C9(H9A,H9B), C16(H16A,H16B),
 C2(H2A,H2B), C52(H52A,H52B), C23(H23A,H23B), C22(H22A,H22B), C44(H44A,H44B),
 C45(H45A,H45B), C51(H51A,H51B), C17(H17A,H17B), C37(H37A,H37B), C31(H31A,H31B),
  C38(H38A,H38B), C60(H60C,H60D), C60(H60B,H60A), C57(H57C,H57D), C57(H57A,
 H57B), C59B(H59A,H59B), C58B(H58A,H58B), C59A(H59C,H59D), C58A(H58C,H58D)
5.c Idealised Me refined as rotating group:
 C54(H54A,H54B,H54C), C14(H14A,H14B,H14C), C20(H20A,H20B,H20C), C27(H27A,H27B,
 H27C), C25(H25A,H25B,H25C), C7(H7A,H7B,H7C), C12(H12A,H12B,H12C), C55(H55A,
 H55B,H55C), C13(H13A,H13B,H13C), C36(H36A,H36B,H36C), C56(H56A,H56B,H56C),
 C26(H26A,H26B,H26C), C6(H6A,H6B,H6C), C01I(H01A,H01B,H01C), C29(H29A,H29B,
 H29C), C40(H40A,H40B,H40C), C21(H21A,H21B,H21C), C8(H8A,H8B,H8C), C4(H4A,H4B,
 H4C), C1(H1A,H1B,H1C), C43(H43A,H43B,H43C), C48(H48A,H48B,H48C), C46(H46A,H46B,
 H46C), C35(H35A,H35B,H35C), C34(H34A,H34B,H34C), C42(H42A,H42B,H42C), C50(H50A,
 H50B,H50C), C18(H18A,H18B,H18C), C49(H49A,H49B,H49C), C41(H41A,H41B,H41C),
 C32(H32A,H32B,H32C), C15(H15A,H15B,H15C)
;
_olex2_exptl_crystal_mounting_method N.A.
_olex2_submission_original_sample_id 'Cu4(PN)4 THF'
_olex2_submission_special_instructions 'No special instructions were received'

loop_
_space_group_symop_operation_xyz
'x, y, z'
'-x+1/2, y+1/2, -z+1/2'
'-x, -y, -z'
'x-1/2, -y-1/2, z-1/2'

loop_
_atom_site_label
_atom_site_type_symbol
_atom_site_fract_x
_atom_site_fract_y
_atom_site_fract_z
_atom_site_U_iso_or_equiv
_atom_site_adp_type
_atom_site_occupancy
_atom_site_site_symmetry_order
_atom_site_calc_flag
_atom_site_refinement_flags_posn
_atom_site_refinement_flags_adp
_atom_site_refinement_flags_occupancy
_atom_site_disorder_assembly
_atom_site_disorder_group
Cu3 Cu 0.50178(3) 0.36870(2) 0.25526(2) 0.01707(8) Uani 1 1 d . . . . .
Cu1 Cu 0.77370(3) 0.38197(2) 0.25489(2) 0.01652(8) Uani 1 1 d . . . . .
Cu2 Cu 0.64691(3) 0.36115(2) 0.33091(2) 0.01636(8) Uani 1 1 d . . . . .
Cu4 Cu 0.62802(3) 0.39555(2) 0.17910(2) 0.01702(8) Uani 1 1 d . . . . .
P1 P 0.85073(5) 0.42873(3) 0.36611(3) 0.01550(15) Uani 1 1 d . . . . .
P4 P 0.80309(6) 0.33633(3) 0.13359(3) 0.01713(15) Uani 1 1 d . . . . .
P2 P 0.46996(5) 0.28844(3) 0.36190(3) 0.01648(15) Uani 1 1 d . . . . .
P3 P 0.42573(6) 0.45270(3) 0.15622(3) 0.01965(16) Uani 1 1 d . . . . .
N5 N 0.51966(18) 0.32866(10) 0.32111(10) 0.0191(5) Uani 1 1 d . . . . .
N9 N 0.49490(18) 0.41147(11) 0.19065(10) 0.0219(5) Uani 1 1 d . . . . .
N1 N 0.77331(18) 0.39402(10) 0.33026(10) 0.0187(5) Uani 1 1 d . . . . .
N2 N 0.79809(17) 0.47050(10) 0.41193(10) 0.0173(5) Uani 1 1 d . . . . .
N7 N 0.43614(18) 0.31539(10) 0.42284(10) 0.0197(5) Uani 1 1 d . . . . .
N8 N 0.53895(19) 0.23599(10) 0.39298(10) 0.0203(5) Uani 1 1 d . . . . .
N13 N 0.76310(18) 0.37518(10) 0.17866(10) 0.0184(5) Uani 1 1 d . . . . .
H13 H 0.791737 0.413643 0.168367 0.022 Uiso 1 1 calc R . . . .
N4 N 0.93227(17) 0.46974(10) 0.33445(10) 0.0187(5) Uani 1 1 d . . . . .
N3 N 0.94357(17) 0.39261(10) 0.40281(10) 0.0179(5) Uani 1 1 d . . . . .
N6 N 0.36873(18) 0.25578(10) 0.33399(10) 0.0209(5) Uani 1 1 d . . . . .
N15 N 0.81412(19) 0.36555(10) 0.07022(10) 0.0194(5) Uani 1 1 d . . . . .
N16 N 0.73289(19) 0.28105(10) 0.10793(10) 0.0199(5) Uani 1 1 d . . . . .
N10 N 0.31640(19) 0.46276(11) 0.18360(11) 0.0262(6) Uani 1 1 d . . . . .
N14 N 0.91462(18) 0.30853(11) 0.15155(10) 0.0217(5) Uani 1 1 d . . . . .
N11 N 0.3945(2) 0.43658(11) 0.09007(10) 0.0250(6) Uani 1 1 d . . . . .
N12 N 0.4697(2) 0.51877(11) 0.13961(10) 0.0256(6) Uani 1 1 d . . . . .
C11 C 0.9129(2) 0.51965(12) 0.29600(12) 0.0208(6) Uani 1 1 d . . . . .
C24 C 0.5985(2) 0.19091(12) 0.36691(13) 0.0221(6) Uani 1 1 d . . . . .
C5 C 0.9269(2) 0.33736(13) 0.43322(12) 0.0216(6) Uani 1 1 d . . . . .
C3 C 0.8584(2) 0.51258(12) 0.44493(12) 0.0206(6) Uani 1 1 d . . . . .
H3A H 0.827445 0.551647 0.440413 0.025 Uiso 1 1 calc R . . . .
H3B H 0.925226 0.514684 0.430340 0.025 Uiso 1 1 calc R . . . .
C19 C 0.3816(2) 0.37121(13) 0.42874(13) 0.0243(7) Uani 1 1 d . . . . .
C54 C 0.7089(3) 0.17516(13) 0.10650(13) 0.0276(7) Uani 1 1 d . . . . .
H54A H 0.674112 0.177830 0.070180 0.041 Uiso 1 1 calc GR . . . .
H54B H 0.682937 0.141860 0.126365 0.041 Uiso 1 1 calc GR . . . .
H54C H 0.780259 0.169785 0.102509 0.041 Uiso 1 1 calc GR . . . .
C30 C 0.2936(2) 0.44449(14) 0.23830(13) 0.0257(7) Uani 1 1 d . . . . .
H30A H 0.281006 0.479604 0.260444 0.031 Uiso 1 1 calc R . . . .
H30B H 0.352321 0.424234 0.255746 0.031 Uiso 1 1 calc R . . . .
C10 C 1.0363(2) 0.45580(13) 0.34949(13) 0.0220(6) Uani 1 1 d . . . . .
H10A H 1.064659 0.483653 0.377199 0.026 Uiso 1 1 calc R . . . .
H10B H 1.076505 0.457099 0.316985 0.026 Uiso 1 1 calc R . . . .
C14 C 0.8046(2) 0.53901(13) 0.29612(14) 0.0264(7) Uani 1 1 d . . . . .
H14A H 0.761020 0.506169 0.285375 0.040 Uiso 1 1 calc GR . . . .
H14B H 0.792891 0.571204 0.270120 0.040 Uiso 1 1 calc GR . . . .
H14C H 0.790353 0.552127 0.332957 0.040 Uiso 1 1 calc GR . . . .
C53 C 0.6921(2) 0.23138(12) 0.13844(12) 0.0214(6) Uani 1 1 d . . . . .
C9 C 1.0340(2) 0.39478(13) 0.37270(13) 0.0231(6) Uani 1 1 d . . . . .
H9A H 1.031420 0.365359 0.342993 0.028 Uiso 1 1 calc R . . . .
H9B H 1.093609 0.387369 0.397487 0.028 Uiso 1 1 calc R . . . .
C20 C 0.3102(2) 0.38139(14) 0.37846(15) 0.0311(8) Uani 1 1 d . . . . .
H20A H 0.347991 0.383127 0.345536 0.047 Uiso 1 1 calc GR . . . .
H20B H 0.274623 0.418313 0.382665 0.047 Uiso 1 1 calc GR . . . .
H20C H 0.262122 0.349245 0.374993 0.047 Uiso 1 1 calc GR . . . .
C16 C 0.3195(2) 0.27228(14) 0.28121(13) 0.0258(7) Uani 1 1 d . . . . .
H16A H 0.351988 0.307802 0.267738 0.031 Uiso 1 1 calc R . . . .
H16B H 0.249296 0.282264 0.286878 0.031 Uiso 1 1 calc R . . . .
C27 C 0.7081(2) 0.20899(14) 0.36985(15) 0.0294(7) Uani 1 1 d . . . . .
H27A H 0.715386 0.245344 0.349353 0.044 Uiso 1 1 calc GR . . . .
H27B H 0.747643 0.178169 0.353888 0.044 Uiso 1 1 calc GR . . . .
H27C H 0.731335 0.215025 0.408190 0.044 Uiso 1 1 calc GR . . . .
C2 C 0.6927(2) 0.46958(13) 0.42246(13) 0.0214(6) Uani 1 1 d . . . . .
H2A H 0.686405 0.469544 0.462571 0.026 Uiso 1 1 calc R . . . .
H2B H 0.663336 0.432714 0.407782 0.026 Uiso 1 1 calc R . . . .
C25 C 0.5636(3) 0.18267(13) 0.30664(13) 0.0270(7) Uani 1 1 d . . . . .
H25A H 0.495243 0.167815 0.304130 0.041 Uiso 1 1 calc GR . . . .
H25B H 0.607366 0.154692 0.289634 0.041 Uiso 1 1 calc GR . . . .
H25C H 0.566030 0.220230 0.287558 0.041 Uiso 1 1 calc GR . . . .
C7 C 0.8251(2) 0.33834(13) 0.45766(12) 0.0240(6) Uani 1 1 d . . . . .
H7A H 0.820357 0.372798 0.481115 0.036 Uiso 1 1 calc GR . . . .
H7B H 0.817038 0.302957 0.479490 0.036 Uiso 1 1 calc GR . . . .
H7C H 0.772669 0.339882 0.428059 0.036 Uiso 1 1 calc GR . . . .
C12 C 0.9803(2) 0.57118(13) 0.31431(13) 0.0259(7) Uani 1 1 d . . . . .
H12A H 0.970661 0.580342 0.352755 0.039 Uiso 1 1 calc GR . . . .
H12B H 0.963048 0.605368 0.291553 0.039 Uiso 1 1 calc GR . . . .
H12C H 1.049986 0.560663 0.310277 0.039 Uiso 1 1 calc GR . . . .
C33 C 0.3611(2) 0.37839(14) 0.06877(13) 0.0268(7) Uani 1 1 d . . . . .
C52 C 0.7094(2) 0.28525(13) 0.04933(12) 0.0231(6) Uani 1 1 d . . . . .
H52A H 0.639090 0.274451 0.040245 0.028 Uiso 1 1 calc R . . . .
H52B H 0.752724 0.258987 0.029204 0.028 Uiso 1 1 calc R . . . .
C55 C 0.7446(3) 0.22561(14) 0.19528(13) 0.0284(7) Uani 1 1 d . . . . .
H55A H 0.815911 0.219411 0.191763 0.043 Uiso 1 1 calc GR . . . .
H55B H 0.716851 0.192319 0.214378 0.043 Uiso 1 1 calc GR . . . .
H55C H 0.734637 0.261410 0.216211 0.043 Uiso 1 1 calc GR . . . .
C13 C 0.9352(3) 0.50137(13) 0.23786(13) 0.0276(7) Uani 1 1 d . . . . .
H13A H 1.003697 0.486939 0.237766 0.041 Uiso 1 1 calc GR . . . .
H13B H 0.927046 0.535074 0.213308 0.041 Uiso 1 1 calc GR . . . .
H13C H 0.889047 0.470373 0.225274 0.041 Uiso 1 1 calc GR . . . .
C23 C 0.5475(3) 0.24110(13) 0.45255(12) 0.0269(7) Uani 1 1 d . . . . .
H23A H 0.617029 0.234398 0.466751 0.032 Uiso 1 1 calc R . . . .
H23B H 0.503955 0.212302 0.469475 0.032 Uiso 1 1 calc R . . . .
C22 C 0.5152(3) 0.30264(14) 0.46490(13) 0.0282(7) Uani 1 1 d . . . . .
H22A H 0.489819 0.305085 0.501963 0.034 Uiso 1 1 calc R . . . .
H22B H 0.571230 0.330329 0.462576 0.034 Uiso 1 1 calc R . . . .
C36 C 0.3173(3) 0.34222(16) 0.11370(15) 0.0397(9) Uani 1 1 d . . . . .
H36A H 0.367934 0.336239 0.143706 0.060 Uiso 1 1 calc GR . . . .
H36B H 0.295503 0.304285 0.098775 0.060 Uiso 1 1 calc GR . . . .
H36C H 0.260196 0.362866 0.127513 0.060 Uiso 1 1 calc GR . . . .
C56 C 0.5810(2) 0.24015(14) 0.14453(15) 0.0293(7) Uani 1 1 d . . . . .
H56A H 0.570401 0.276883 0.163890 0.044 Uiso 1 1 calc GR . . . .
H56B H 0.555121 0.207610 0.165440 0.044 Uiso 1 1 calc GR . . . .
H56C H 0.546116 0.241601 0.108183 0.044 Uiso 1 1 calc GR . . . .
C26 C 0.5868(3) 0.13243(13) 0.39639(14) 0.0301(7) Uani 1 1 d . . . . .
H26A H 0.613863 0.135831 0.434376 0.045 Uiso 1 1 calc GR . . . .
H26B H 0.622942 0.101977 0.377668 0.045 Uiso 1 1 calc GR . . . .
H26C H 0.516099 0.122098 0.395947 0.045 Uiso 1 1 calc GR . . . .
C6 C 0.9337(2) 0.28380(13) 0.39574(15) 0.0299(7) Uani 1 1 d . . . . .
H6A H 0.885081 0.287592 0.364430 0.045 Uiso 1 1 calc GR . . . .
H6B H 0.919575 0.248362 0.416329 0.045 Uiso 1 1 calc GR . . . .
H6C H 1.000858 0.281309 0.382566 0.045 Uiso 1 1 calc GR . . . .
C44 C 0.9579(2) 0.26482(14) 0.11627(14) 0.0277(7) Uani 1 1 d . . . . .
H44A H 0.914587 0.261109 0.082212 0.033 Uiso 1 1 calc R . . . .
H44B H 0.958218 0.226583 0.135155 0.033 Uiso 1 1 calc R . . . .
C01I C 0.3207(3) 0.36726(15) 0.47934(14) 0.0336(8) Uani 1 1 d . . . . .
H01A H 0.277043 0.333016 0.476217 0.050 Uiso 1 1 calc GR . . . .
H01B H 0.280236 0.402614 0.482010 0.050 Uiso 1 1 calc GR . . . .
H01C H 0.365706 0.363633 0.512215 0.050 Uiso 1 1 calc GR . . . .
C47 C 0.8541(2) 0.42526(13) 0.06115(13) 0.0252(7) Uani 1 1 d . . . . .
C29 C 0.2039(2) 0.40412(14) 0.23910(15) 0.0318(8) Uani 1 1 d . . . . .
H29A H 0.215945 0.368973 0.217636 0.048 Uiso 1 1 calc GR . . . .
H29B H 0.144751 0.424344 0.223202 0.048 Uiso 1 1 calc GR . . . .
H29C H 0.193082 0.393043 0.276978 0.048 Uiso 1 1 calc GR . . . .
C40 C 0.6346(3) 0.55821(15) 0.17070(15) 0.0362(8) Uani 1 1 d . . . . .
H40A H 0.659278 0.519185 0.180844 0.054 Uiso 1 1 calc GR . . . .
H40B H 0.668327 0.587382 0.194560 0.054 Uiso 1 1 calc GR . . . .
H40C H 0.647988 0.566265 0.132508 0.054 Uiso 1 1 calc GR . . . .
C45 C 0.9755(2) 0.32656(14) 0.20036(13) 0.0278(7) Uani 1 1 d . . . . .
H45A H 0.939611 0.357454 0.219468 0.033 Uiso 1 1 calc R . . . .
H45B H 1.038294 0.343690 0.188712 0.033 Uiso 1 1 calc R . . . .
C51 C 0.7277(2) 0.34864(13) 0.03451(12) 0.0262(7) Uani 1 1 d . . . . .
H51A H 0.742129 0.352369 -0.004536 0.031 Uiso 1 1 calc R . . . .
H51B H 0.669285 0.373135 0.041559 0.031 Uiso 1 1 calc R . . . .
C21 C 0.4521(3) 0.42310(14) 0.43366(17) 0.0358(8) Uani 1 1 d . . . . .
H21A H 0.498150 0.418128 0.465946 0.054 Uiso 1 1 calc GR . . . .
H21B H 0.413628 0.459053 0.437428 0.054 Uiso 1 1 calc GR . . . .
H21C H 0.489901 0.425560 0.400769 0.054 Uiso 1 1 calc GR . . . .
C17 C 0.3194(2) 0.20999(14) 0.36448(14) 0.0293(7) Uani 1 1 d . . . . .
H17A H 0.364041 0.198541 0.396362 0.035 Uiso 1 1 calc R . . . .
H17B H 0.310101 0.175290 0.340572 0.035 Uiso 1 1 calc R . . . .
C39 C 0.5225(2) 0.56100(13) 0.17724(14) 0.0285(7) Uani 1 1 d . . . . .
C8 C 1.0068(3) 0.33329(15) 0.48058(14) 0.0322(8) Uani 1 1 d . . . . .
H8A H 1.072857 0.332367 0.465837 0.048 Uiso 1 1 calc GR . . . .
H8B H 0.996763 0.297571 0.501603 0.048 Uiso 1 1 calc GR . . . .
H8C H 1.001956 0.367328 0.504551 0.048 Uiso 1 1 calc GR . . . .
C4 C 0.8705(2) 0.49870(14) 0.50557(13) 0.0270(7) Uani 1 1 d . . . . .
H4A H 0.905265 0.461327 0.510842 0.040 Uiso 1 1 calc GR . . . .
H4B H 0.804796 0.496134 0.520552 0.040 Uiso 1 1 calc GR . . . .
H4C H 0.909299 0.529657 0.524533 0.040 Uiso 1 1 calc GR . . . .
C1 C 0.6326(2) 0.52066(14) 0.39762(16) 0.0338(8) Uani 1 1 d . . . . .
H1A H 0.621978 0.514971 0.357981 0.051 Uiso 1 1 calc GR . . . .
H1B H 0.669186 0.557132 0.404871 0.051 Uiso 1 1 calc GR . . . .
H1C H 0.568164 0.522666 0.414060 0.051 Uiso 1 1 calc GR . . . .
C43 C 1.0630(3) 0.27854(17) 0.10102(16) 0.0382(9) Uani 1 1 d . . . . .
H43A H 1.086425 0.247487 0.077451 0.057 Uiso 1 1 calc GR . . . .
H43B H 1.107046 0.281136 0.134367 0.057 Uiso 1 1 calc GR . . . .
H43C H 1.063340 0.315859 0.081421 0.057 Uiso 1 1 calc GR . . . .
C48 C 0.9448(3) 0.43587(15) 0.10069(14) 0.0335(8) Uani 1 1 d . . . . .
H48A H 0.925075 0.433060 0.138491 0.050 Uiso 1 1 calc GR . . . .
H48B H 0.971734 0.474886 0.094367 0.050 Uiso 1 1 calc GR . . . .
H48C H 0.995825 0.406448 0.094550 0.050 Uiso 1 1 calc GR . . . .
C46 C 1.0004(3) 0.27727(17) 0.24042(15) 0.0412(9) Uani 1 1 d . . . . .
H46A H 1.033060 0.245555 0.221466 0.062 Uiso 1 1 calc GR . . . .
H46B H 0.939122 0.262657 0.255150 0.062 Uiso 1 1 calc GR . . . .
H46C H 1.045264 0.291788 0.270485 0.062 Uiso 1 1 calc GR . . . .
C37 C 0.4471(3) 0.47354(16) 0.05346(14) 0.0415(10) Uani 1 1 d . . . . .
H37A H 0.405889 0.480274 0.019112 0.050 Uiso 1 1 calc R . . . .
H37B H 0.510126 0.454694 0.044199 0.050 Uiso 1 1 calc R . . . .
C35 C 0.4484(3) 0.34505(15) 0.04650(16) 0.0379(8) Uani 1 1 d . . . . .
H35A H 0.472420 0.366049 0.015004 0.057 Uiso 1 1 calc GR . . . .
H35B H 0.426413 0.305875 0.035071 0.057 Uiso 1 1 calc GR . . . .
H35C H 0.502302 0.341872 0.075174 0.057 Uiso 1 1 calc GR . . . .
C34 C 0.2804(3) 0.38765(17) 0.02301(16) 0.0422(10) Uani 1 1 d . . . . .
H34A H 0.225612 0.410203 0.037054 0.063 Uiso 1 1 calc GR . . . .
H34B H 0.255446 0.349680 0.009763 0.063 Uiso 1 1 calc GR . . . .
H34C H 0.308323 0.409011 -0.007180 0.063 Uiso 1 1 calc GR . . . .
C31 C 0.2372(3) 0.49494(15) 0.15252(15) 0.0361(8) Uani 1 1 d . . . . .
H31A H 0.180032 0.468350 0.144803 0.043 Uiso 1 1 calc R . . . .
H31B H 0.261928 0.506909 0.116929 0.043 Uiso 1 1 calc R . . . .
C42 C 0.5028(3) 0.54752(16) 0.23657(14) 0.0396(9) Uani 1 1 d . . . . .
H42A H 0.431102 0.549717 0.241299 0.059 Uiso 1 1 calc GR . . . .
H42B H 0.537658 0.576014 0.260696 0.059 Uiso 1 1 calc GR . . . .
H42C H 0.526816 0.508149 0.245884 0.059 Uiso 1 1 calc GR . . . .
C50 C 0.7767(3) 0.47226(14) 0.07060(18) 0.0415(9) Uani 1 1 d . . . . .
H50A H 0.718332 0.466202 0.045297 0.062 Uiso 1 1 calc GR . . . .
H50B H 0.805294 0.510835 0.064161 0.062 Uiso 1 1 calc GR . . . .
H50C H 0.756910 0.469929 0.108414 0.062 Uiso 1 1 calc GR . . . .
C18 C 0.2192(3) 0.22693(15) 0.38489(15) 0.0357(8) Uani 1 1 d . . . . .
H18A H 0.174134 0.238496 0.353759 0.054 Uiso 1 1 calc GR . . . .
H18B H 0.227836 0.259703 0.410513 0.054 Uiso 1 1 calc GR . . . .
H18C H 0.190876 0.193544 0.403573 0.054 Uiso 1 1 calc GR . . . .
C49 C 0.8870(3) 0.42870(17) 0.00252(15) 0.0434(10) Uani 1 1 d . . . . .
H49A H 0.934842 0.397453 -0.003444 0.065 Uiso 1 1 calc GR . . . .
H49B H 0.918244 0.466653 -0.003277 0.065 Uiso 1 1 calc GR . . . .
H49C H 0.828837 0.424185 -0.023295 0.065 Uiso 1 1 calc GR . . . .
C41 C 0.4841(3) 0.62269(14) 0.16363(17) 0.0414(9) Uani 1 1 d . . . . .
H41A H 0.497530 0.632330 0.125750 0.062 Uiso 1 1 calc GR . . . .
H41B H 0.518027 0.650844 0.188525 0.062 Uiso 1 1 calc GR . . . .
H41C H 0.412275 0.624322 0.167901 0.062 Uiso 1 1 calc GR . . . .
C38 C 0.4678(3) 0.52897(16) 0.08168(14) 0.0424(10) Uani 1 1 d . . . . .
H38A H 0.532780 0.544629 0.071648 0.051 Uiso 1 1 calc R . . . .
H38B H 0.415578 0.557874 0.070832 0.051 Uiso 1 1 calc R . . . .
C32 C 0.2014(3) 0.54813(16) 0.1811(2) 0.0512(11) Uani 1 1 d . . . . .
H32A H 0.150998 0.568122 0.157269 0.077 Uiso 1 1 calc GR . . . .
H32B H 0.257579 0.574533 0.189489 0.077 Uiso 1 1 calc GR . . . .
H32C H 0.172268 0.536514 0.215164 0.077 Uiso 1 1 calc GR . . . .
C15 C 0.3213(4) 0.22577(18) 0.23785(17) 0.0562(13) Uani 1 1 d . . . . .
H15A H 0.287603 0.240178 0.203833 0.084 Uiso 1 1 calc GR . . . .
H15B H 0.287068 0.190824 0.250134 0.084 Uiso 1 1 calc GR . . . .
H15C H 0.390465 0.216017 0.231350 0.084 Uiso 1 1 calc GR . . . .
O1 O 0.6841(4) 0.3644(2) 0.5681(2) 0.1114(15) Uani 1 1 d . U . . .
C60 C 0.5991(5) 0.3894(3) 0.5863(3) 0.095(2) Uani 1 1 d . U . . .
H60C H 0.539677 0.366361 0.573942 0.114 Uiso 0.483(9) 1 calc R . P A 2
H60D H 0.590939 0.429746 0.572073 0.114 Uiso 0.483(9) 1 calc R . P A 2
H60B H 0.552943 0.359664 0.599482 0.114 Uiso 0.517(9) 1 calc R . P A 1
H60A H 0.564036 0.413372 0.557418 0.114 Uiso 0.517(9) 1 calc R . P A 1
C57 C 0.7668(6) 0.3713(3) 0.6104(3) 0.104(2) Uani 1 1 d . U . . .
H57C H 0.820561 0.396481 0.597694 0.125 Uiso 0.483(9) 1 calc R . P A 2
H57D H 0.794865 0.333221 0.622777 0.125 Uiso 0.483(9) 1 calc R . P A 2
H57A H 0.768555 0.338091 0.636364 0.125 Uiso 0.517(9) 1 calc R . P A 1
H57B H 0.831478 0.373349 0.593288 0.125 Uiso 0.517(9) 1 calc R . P A 1
C59B C 0.6117(9) 0.3897(7) 0.6443(5) 0.084(3) Uani 0.483(9) 1 d D U P A 2
H59A H 0.568282 0.419492 0.659814 0.101 Uiso 0.483(9) 1 calc R . P A 2
H59B H 0.594802 0.351006 0.659220 0.101 Uiso 0.483(9) 1 calc R . P A 2
C58B C 0.7071(10) 0.4022(8) 0.6565(7) 0.096(3) Uani 0.483(9) 1 d D U P A 2
H58A H 0.728725 0.386902 0.693150 0.116 Uiso 0.483(9) 1 calc R . P A 2
H58B H 0.718021 0.444927 0.656125 0.116 Uiso 0.483(9) 1 calc R . P A 2
C59A C 0.6483(9) 0.4311(6) 0.6381(5) 0.084(3) Uani 0.517(9) 1 d D . P A 1
H59C H 0.628501 0.472435 0.632380 0.101 Uiso 0.517(9) 1 calc R . P A 1
H59D H 0.624055 0.417802 0.673378 0.101 Uiso 0.517(9) 1 calc R . P A 1
C58A C 0.7468(9) 0.4260(7) 0.6386(6) 0.096(3) Uani 0.517(9) 1 d D . P A 1
H58C H 0.775940 0.424863 0.676786 0.116 Uiso 0.517(9) 1 calc R . P A 1
H58D H 0.775805 0.459397 0.619534 0.116 Uiso 0.517(9) 1 calc R . P A 1

loop_
_atom_site_aniso_label
_atom_site_aniso_U_11
_atom_site_aniso_U_22
_atom_site_aniso_U_33
_atom_site_aniso_U_23
_atom_site_aniso_U_13
_atom_site_aniso_U_12
Cu3 0.01571(17) 0.01987(17) 0.01546(18) 0.00483(13) -0.00048(13) 0.00001(13)
Cu1 0.01585(17) 0.02019(17) 0.01331(17) -0.00319(13) -0.00068(13) -0.00117(13)
Cu2 0.01562(17) 0.01905(17) 0.01416(17) 0.00068(13) -0.00112(13) -0.00188(13)
Cu4 0.01647(17) 0.01972(17) 0.01466(18) 0.00100(13) -0.00062(13) -0.00094(13)
P1 0.0145(3) 0.0183(3) 0.0134(3) -0.0015(3) -0.0017(3) -0.0001(3)
P4 0.0172(4) 0.0192(3) 0.0150(4) -0.0023(3) 0.0012(3) -0.0036(3)
P2 0.0161(3) 0.0177(3) 0.0156(4) 0.0028(3) 0.0005(3) -0.0004(3)
P3 0.0184(4) 0.0212(4) 0.0188(4) 0.0060(3) -0.0035(3) -0.0006(3)
N5 0.0173(12) 0.0221(12) 0.0176(12) 0.0019(10) -0.0007(10) 0.0001(10)
N9 0.0191(13) 0.0258(13) 0.0206(13) 0.0054(10) -0.0002(10) 0.0008(10)
N1 0.0192(12) 0.0222(12) 0.0145(12) -0.0025(9) -0.0010(10) -0.0003(10)
N2 0.0143(11) 0.0205(12) 0.0168(12) -0.0048(9) -0.0012(9) -0.0008(9)
N7 0.0227(13) 0.0193(12) 0.0175(12) 0.0027(10) 0.0033(10) 0.0020(10)
N8 0.0260(14) 0.0204(12) 0.0142(12) 0.0020(9) -0.0005(10) 0.0017(10)
N13 0.0196(12) 0.0194(12) 0.0161(12) -0.0018(9) -0.0006(10) -0.0035(10)
N4 0.0150(12) 0.0216(12) 0.0190(13) -0.0011(10) -0.0022(10) -0.0005(9)
N3 0.0140(11) 0.0217(12) 0.0179(12) 0.0005(10) 0.0004(9) 0.0016(9)
N6 0.0172(12) 0.0222(12) 0.0230(13) 0.0073(10) -0.0011(10) -0.0043(10)
N15 0.0232(13) 0.0194(12) 0.0156(12) -0.0036(9) 0.0015(10) -0.0082(10)
N16 0.0245(13) 0.0203(12) 0.0147(12) -0.0020(9) -0.0006(10) -0.0056(10)
N10 0.0206(13) 0.0304(14) 0.0270(14) 0.0100(11) -0.0032(11) 0.0064(11)
N14 0.0186(12) 0.0271(13) 0.0193(13) -0.0076(10) -0.0004(10) 0.0001(10)
N11 0.0269(14) 0.0263(13) 0.0210(13) 0.0081(10) -0.0055(11) -0.0075(11)
N12 0.0334(15) 0.0229(13) 0.0196(13) 0.0061(10) -0.0052(11) -0.0047(11)
C11 0.0233(15) 0.0209(14) 0.0183(15) 0.0014(11) 0.0015(12) -0.0029(12)
C24 0.0217(15) 0.0193(14) 0.0251(16) -0.0001(12) -0.0002(12) 0.0025(12)
C5 0.0187(15) 0.0233(14) 0.0221(15) 0.0023(12) -0.0048(12) 0.0026(12)
C3 0.0218(15) 0.0226(14) 0.0167(15) -0.0058(11) -0.0030(12) -0.0016(12)
C19 0.0231(16) 0.0221(15) 0.0287(17) -0.0006(13) 0.0093(13) -0.0014(12)
C54 0.0354(19) 0.0192(14) 0.0286(18) -0.0019(13) 0.0051(14) -0.0032(13)
C30 0.0202(15) 0.0312(16) 0.0254(17) 0.0037(13) -0.0008(13) 0.0032(13)
C10 0.0139(14) 0.0300(16) 0.0222(16) -0.0028(12) 0.0015(12) -0.0007(12)
C14 0.0286(17) 0.0225(15) 0.0275(17) 0.0027(13) -0.0040(14) 0.0026(13)
C53 0.0270(16) 0.0193(14) 0.0185(15) -0.0011(11) 0.0053(12) -0.0040(12)
C9 0.0157(14) 0.0285(16) 0.0250(16) -0.0006(13) 0.0014(12) 0.0018(12)
C20 0.0251(17) 0.0283(16) 0.041(2) 0.0037(15) 0.0084(15) 0.0072(14)
C16 0.0223(16) 0.0305(16) 0.0236(16) 0.0067(13) -0.0058(13) -0.0052(13)
C27 0.0241(16) 0.0252(16) 0.039(2) -0.0017(14) 0.0012(15) 0.0027(13)
C2 0.0145(14) 0.0250(15) 0.0248(16) -0.0039(12) 0.0021(12) -0.0011(11)
C25 0.0333(18) 0.0236(15) 0.0243(17) -0.0032(13) 0.0013(14) 0.0054(13)
C7 0.0280(17) 0.0242(15) 0.0196(15) 0.0052(12) 0.0009(13) 0.0002(13)
C12 0.0300(17) 0.0230(15) 0.0247(16) -0.0012(13) 0.0011(13) -0.0039(13)
C33 0.0276(17) 0.0286(16) 0.0231(16) 0.0017(13) -0.0068(13) -0.0067(13)
C52 0.0275(16) 0.0242(15) 0.0173(15) -0.0039(12) -0.0020(12) -0.0058(12)
C55 0.0358(19) 0.0268(16) 0.0227(17) 0.0043(13) 0.0026(14) -0.0070(14)
C13 0.0389(19) 0.0226(15) 0.0213(16) 0.0004(12) 0.0020(14) -0.0012(14)
C23 0.0363(19) 0.0278(16) 0.0160(15) 0.0028(12) -0.0027(13) 0.0026(14)
C22 0.0369(19) 0.0318(17) 0.0155(15) 0.0005(13) -0.0019(13) 0.0039(14)
C36 0.048(2) 0.038(2) 0.033(2) 0.0006(16) -0.0002(17) -0.0212(17)
C56 0.0266(17) 0.0238(15) 0.038(2) 0.0017(14) 0.0059(15) -0.0059(13)
C26 0.039(2) 0.0198(15) 0.0304(18) 0.0028(13) -0.0043(15) 0.0009(13)
C6 0.0240(17) 0.0248(16) 0.041(2) -0.0019(14) 0.0022(15) 0.0037(13)
C44 0.0216(16) 0.0335(17) 0.0281(18) -0.0102(14) 0.0006(13) 0.0015(13)
C01I 0.0317(19) 0.0382(19) 0.0322(19) -0.0027(15) 0.0132(15) 0.0026(15)
C47 0.0292(17) 0.0240(15) 0.0229(16) -0.0010(12) 0.0063(13) -0.0107(13)
C29 0.0265(17) 0.0301(17) 0.039(2) 0.0026(15) 0.0028(15) 0.0022(14)
C40 0.0335(19) 0.0362(19) 0.038(2) 0.0012(15) -0.0057(16) -0.0073(15)
C45 0.0200(15) 0.0369(18) 0.0260(17) -0.0092(14) -0.0020(13) -0.0003(13)
C51 0.0327(18) 0.0285(16) 0.0169(15) 0.0009(12) -0.0021(13) -0.0099(13)
C21 0.0296(18) 0.0264(17) 0.052(2) -0.0025(16) 0.0094(17) -0.0002(14)
C17 0.0266(17) 0.0274(16) 0.0334(19) 0.0087(14) -0.0020(14) -0.0086(13)
C39 0.0296(17) 0.0228(15) 0.0321(18) 0.0032(13) -0.0059(14) -0.0028(13)
C8 0.0275(17) 0.0343(18) 0.0328(19) 0.0114(15) -0.0135(15) -0.0018(14)
C4 0.0289(17) 0.0299(16) 0.0214(16) -0.0044(13) -0.0038(13) -0.0007(13)
C1 0.0181(16) 0.0269(16) 0.057(2) 0.0013(16) 0.0026(16) 0.0025(13)
C43 0.0238(17) 0.054(2) 0.038(2) -0.0166(18) 0.0081(15) -0.0017(16)
C48 0.0355(19) 0.0328(18) 0.0326(19) -0.0040(15) 0.0047(15) -0.0156(15)
C46 0.041(2) 0.051(2) 0.030(2) -0.0075(17) -0.0107(17) 0.0104(18)
C37 0.063(3) 0.040(2) 0.0209(18) 0.0080(15) -0.0018(17) -0.0235(19)
C35 0.037(2) 0.0322(18) 0.044(2) -0.0009(16) 0.0027(17) -0.0049(15)
C34 0.040(2) 0.046(2) 0.038(2) 0.0012(17) -0.0214(18) -0.0077(17)
C31 0.0283(18) 0.0394(19) 0.040(2) 0.0135(16) -0.0024(16) 0.0111(15)
C42 0.054(2) 0.0368(19) 0.0278(19) -0.0032(15) -0.0008(17) -0.0136(17)
C50 0.045(2) 0.0217(16) 0.059(3) 0.0031(16) 0.0102(19) -0.0051(15)
C18 0.0294(18) 0.0384(19) 0.040(2) 0.0090(16) 0.0066(16) -0.0115(15)
C49 0.057(3) 0.045(2) 0.030(2) 0.0004(16) 0.0139(18) -0.0251(19)
C41 0.048(2) 0.0240(17) 0.051(2) 0.0002(16) -0.0098(19) -0.0026(16)
C38 0.063(3) 0.040(2) 0.0244(19) 0.0097(15) -0.0018(18) -0.0186(19)
C32 0.034(2) 0.0292(19) 0.089(3) 0.013(2) -0.006(2) 0.0059(16)
C15 0.076(3) 0.051(2) 0.037(2) -0.0098(19) -0.028(2) 0.010(2)
O1 0.092(3) 0.136(3) 0.108(3) -0.023(3) 0.017(3) -0.015(3)
C60 0.086(3) 0.124(4) 0.074(3) -0.037(3) -0.005(3) 0.044(3)
C57 0.106(4) 0.133(4) 0.072(3) 0.012(3) 0.002(3) 0.031(3)
C59B 0.084(4) 0.087(4) 0.081(4) -0.015(4) -0.001(4) 0.021(4)
C58B 0.088(5) 0.114(5) 0.085(5) -0.026(4) -0.010(4) -0.003(4)
C59A 0.084(4) 0.087(4) 0.081(4) -0.015(4) -0.001(4) 0.021(4)
C58A 0.088(5) 0.114(5) 0.085(5) -0.026(4) -0.010(4) -0.003(4)

loop_
_atom_type_symbol
_atom_type_description
_atom_type_scat_dispersion_real
_atom_type_scat_dispersion_imag
_atom_type_scat_source
C C 0.0033 0.0016 'International Tables Vol C Tables 4.2.6.8 and 6.1.1.4'
H H 0.0000 0.0000 'International Tables Vol C Tables 4.2.6.8 and 6.1.1.4'
Cu Cu 0.3201 1.2651 'International Tables Vol C Tables 4.2.6.8 and 6.1.1.4'
N N 0.0061 0.0033 'International Tables Vol C Tables 4.2.6.8 and 6.1.1.4'
O O 0.0106 0.0060 'International Tables Vol C Tables 4.2.6.8 and 6.1.1.4'
P P 0.1023 0.0942 'International Tables Vol C Tables 4.2.6.8 and 6.1.1.4'

loop_
_geom_angle_atom_site_label_1
_geom_angle_atom_site_label_2
_geom_angle_atom_site_label_3
_geom_angle
_geom_angle_site_symmetry_1
_geom_angle_site_symmetry_3
_geom_angle_publ_flag
Cu2 Cu3 Cu4 91.66(2) . . ?
N5 Cu3 Cu2 45.70(7) . . ?
N5 Cu3 Cu4 131.71(8) . . ?
N5 Cu3 N9 175.01(11) . . ?
N9 Cu3 Cu2 129.31(8) . . ?
N9 Cu3 Cu4 44.35(8) . . ?
Cu4 Cu1 Cu2 91.79(2) . . ?
N1 Cu1 Cu2 44.75(8) . . ?
N1 Cu1 Cu4 129.14(8) . . ?
N1 Cu1 N13 174.13(11) . . ?
N13 Cu1 Cu2 132.41(8) . . ?
N13 Cu1 Cu4 45.52(8) . . ?
Cu3 Cu2 Cu1 88.683(19) . . ?
N5 Cu2 Cu3 45.28(7) . . ?
N5 Cu2 Cu1 127.45(8) . . ?
N1 Cu2 Cu3 127.67(7) . . ?
N1 Cu2 Cu1 44.83(7) . . ?
N1 Cu2 N5 172.16(11) . . ?
Cu1 Cu4 Cu3 87.71(2) . . ?
N9 Cu4 Cu3 44.03(7) . . ?
N9 Cu4 Cu1 126.63(8) . . ?
N9 Cu4 N13 171.13(11) . . ?
N13 Cu4 Cu3 127.25(8) . . ?
N13 Cu4 Cu1 45.20(7) . . ?
N1 P1 N2 112.23(13) . . ?
N1 P1 N4 117.83(13) . . ?
N1 P1 N3 119.80(13) . . ?
N2 P1 N4 107.96(12) . . ?
N2 P1 N3 104.63(12) . . ?
N4 P1 N3 92.03(12) . . ?
N13 P4 N15 118.62(13) . . ?
N13 P4 N16 119.33(13) . . ?
N13 P4 N14 112.45(13) . . ?
N16 P4 N15 91.99(12) . . ?
N14 P4 N15 105.20(13) . . ?
N14 P4 N16 106.74(13) . . ?
N5 P2 N7 120.07(13) . . ?
N5 P2 N8 118.20(13) . . ?
N5 P2 N6 112.37(13) . . ?
N8 P2 N7 91.92(12) . . ?
N6 P2 N7 105.41(13) . . ?
N6 P2 N8 106.35(12) . . ?
N9 P3 N10 112.53(14) . . ?
N9 P3 N11 119.77(14) . . ?
N9 P3 N12 118.25(14) . . ?
N10 P3 N11 103.98(14) . . ?
N10 P3 N12 107.74(14) . . ?
N12 P3 N11 92.03(12) . . ?
Cu3 N5 Cu2 89.03(11) . . ?
P2 N5 Cu3 144.99(15) . . ?
P2 N5 Cu2 125.89(14) . . ?
Cu3 N9 Cu4 91.62(11) . . ?
P3 N9 Cu3 141.78(17) . . ?
P3 N9 Cu4 126.19(15) . . ?
Cu2 N1 Cu1 90.42(10) . . ?
P1 N1 Cu1 126.57(15) . . ?
P1 N1 Cu2 142.20(16) . . ?
C3 N2 P1 120.21(19) . . ?
C2 N2 P1 124.77(19) . . ?
C2 N2 C3 115.0(2) . . ?
C19 N7 P2 123.9(2) . . ?
C22 N7 P2 108.7(2) . . ?
C22 N7 C19 116.5(2) . . ?
C24 N8 P2 127.4(2) . . ?
C23 N8 P2 113.8(2) . . ?
C23 N8 C24 118.4(2) . . ?
Cu1 N13 Cu4 89.29(11) . . ?
P4 N13 Cu1 138.99(15) . . ?
P4 N13 Cu4 121.97(14) . . ?
C11 N4 P1 128.92(19) . . ?
C10 N4 P1 114.04(19) . . ?
C10 N4 C11 116.9(2) . . ?
C5 N3 P1 123.03(19) . . ?
C9 N3 P1 108.90(19) . . ?
C9 N3 C5 115.9(2) . . ?
C16 N6 P2 124.1(2) . . ?
C16 N6 C17 115.9(2) . . ?
C17 N6 P2 119.8(2) . . ?
C47 N15 P4 123.24(19) . . ?
C51 N15 P4 109.18(19) . . ?
C51 N15 C47 115.8(2) . . ?
C53 N16 P4 127.4(2) . . ?
C52 N16 P4 113.74(19) . . ?
C52 N16 C53 118.8(2) . . ?
C30 N10 P3 124.8(2) . . ?
C30 N10 C31 115.7(3) . . ?
C31 N10 P3 119.4(2) . . ?
C44 N14 P4 119.4(2) . . ?
C45 N14 P4 123.9(2) . . ?
C45 N14 C44 116.7(2) . . ?
C33 N11 P3 125.6(2) . . ?
C37 N11 P3 111.3(2) . . ?
C37 N11 C33 117.1(3) . . ?
C39 N12 P3 126.7(2) . . ?
C38 N12 P3 113.6(2) . . ?
C38 N12 C39 119.0(3) . . ?
N4 C11 C14 110.6(2) . . ?
N4 C11 C12 109.1(2) . . ?
N4 C11 C13 109.9(2) . . ?
C14 C11 C12 108.8(2) . . ?
C14 C11 C13 108.9(3) . . ?
C13 C11 C12 109.6(3) . . ?
N8 C24 C27 109.8(2) . . ?
N8 C24 C25 111.1(2) . . ?
N8 C24 C26 109.5(3) . . ?
C27 C24 C25 108.4(3) . . ?
C27 C24 C26 109.9(3) . . ?
C25 C24 C26 108.1(2) . . ?
N3 C5 C7 110.4(2) . . ?
N3 C5 C6 111.3(3) . . ?
N3 C5 C8 107.9(2) . . ?
C7 C5 C6 109.5(3) . . ?
C7 C5 C8 108.0(3) . . ?
C8 C5 C6 109.7(3) . . ?
N2 C3 C4 115.0(2) . . ?
N7 C19 C20 110.0(3) . . ?
N7 C19 C01I 108.7(2) . . ?
N7 C19 C21 111.8(3) . . ?
C01I C19 C20 108.5(3) . . ?
C21 C19 C20 107.6(3) . . ?
C21 C19 C01I 110.2(3) . . ?
N10 C30 C29 113.6(3) . . ?
N4 C10 C9 104.8(2) . . ?
N16 C53 C54 108.5(2) . . ?
N16 C53 C55 111.1(2) . . ?
N16 C53 C56 110.1(2) . . ?
C55 C53 C54 108.5(3) . . ?
C56 C53 C54 109.7(3) . . ?
C56 C53 C55 108.9(3) . . ?
N3 C9 C10 104.9(2) . . ?
N6 C16 C15 114.4(3) . . ?
N2 C2 C1 114.6(3) . . ?
N11 C33 C36 110.9(3) . . ?
N11 C33 C35 110.4(3) . . ?
N11 C33 C34 108.5(3) . . ?
C36 C33 C35 109.0(3) . . ?
C36 C33 C34 108.3(3) . . ?
C34 C33 C35 109.6(3) . . ?
N16 C52 C51 105.7(2) . . ?
N8 C23 C22 105.6(2) . . ?
N7 C22 C23 104.6(2) . . ?
N14 C44 C43 114.4(3) . . ?
N15 C47 C48 109.5(3) . . ?
N15 C47 C50 111.6(3) . . ?
N15 C47 C49 108.3(2) . . ?
C50 C47 C48 108.6(3) . . ?
C50 C47 C49 110.2(3) . . ?
C49 C47 C48 108.6(3) . . ?
N14 C45 C46 114.0(3) . . ?
N15 C51 C52 104.2(2) . . ?
N6 C17 C18 115.1(3) . . ?
N12 C39 C40 110.2(3) . . ?
N12 C39 C42 110.7(3) . . ?
N12 C39 C41 108.9(3) . . ?
C40 C39 C41 109.7(3) . . ?
C42 C39 C40 108.8(3) . . ?
C42 C39 C41 108.5(3) . . ?
N11 C37 C38 107.5(3) . . ?
N10 C31 C32 114.2(3) . . ?
N12 C38 C37 108.4(3) . . ?
C60 O1 C57 109.5(5) . . ?
O1 C60 C59B 105.9(7) . . ?
O1 C60 C59A 100.5(6) . . ?
O1 C57 C58B 98.7(6) . . ?
C58A C57 O1 105.5(7) . . ?
C58B C59B C60 106.2(12) . . ?
C59B C58B C57 105.6(11) . . ?
C58A C59A C60 107.5(10) . . ?
C59A C58A C57 106.5(11) . . ?

loop_
_geom_bond_atom_site_label_1
_geom_bond_atom_site_label_2
_geom_bond_distance
_geom_bond_site_symmetry_2
_geom_bond_publ_flag
Cu3 Cu2 2.6119(6) . ?
Cu3 Cu4 2.6703(6) . ?
Cu3 N5 1.856(2) . ?
Cu3 N9 1.857(2) . ?
Cu1 Cu2 2.6445(6) . ?
Cu1 Cu4 2.6321(6) . ?
Cu1 N1 1.865(2) . ?
Cu1 N13 1.868(2) . ?
Cu2 N5 1.869(2) . ?
Cu2 N1 1.862(2) . ?
Cu4 N9 1.868(3) . ?
Cu4 N13 1.878(2) . ?
P1 N1 1.541(2) . ?
P1 N2 1.665(2) . ?
P1 N4 1.671(3) . ?
P1 N3 1.707(2) . ?
P4 N13 1.539(2) . ?
P4 N15 1.703(3) . ?
P4 N16 1.678(2) . ?
P4 N14 1.665(3) . ?
P2 N5 1.541(3) . ?
P2 N7 1.701(3) . ?
P2 N8 1.672(2) . ?
P2 N6 1.664(2) . ?
P3 N9 1.540(2) . ?
P3 N10 1.670(3) . ?
P3 N11 1.687(3) . ?
P3 N12 1.684(3) . ?
N2 C3 1.469(3) . ?
N2 C2 1.458(4) . ?
N7 C19 1.485(4) . ?
N7 C22 1.463(4) . ?
N8 C24 1.476(4) . ?
N8 C23 1.459(4) . ?
N4 C11 1.493(4) . ?
N4 C10 1.461(4) . ?
N3 C5 1.492(4) . ?
N3 C9 1.462(4) . ?
N6 C16 1.464(4) . ?
N6 C17 1.469(4) . ?
N15 C47 1.491(4) . ?
N15 C51 1.463(4) . ?
N16 C53 1.484(4) . ?
N16 C52 1.452(4) . ?
N10 C30 1.453(4) . ?
N10 C31 1.469(4) . ?
N14 C44 1.466(4) . ?
N14 C45 1.465(4) . ?
N11 C33 1.490(4) . ?
N11 C37 1.449(4) . ?
N12 C39 1.485(4) . ?
N12 C38 1.435(4) . ?
C11 C14 1.524(4) . ?
C11 C12 1.538(4) . ?
C11 C13 1.530(4) . ?
C24 C27 1.530(4) . ?
C24 C25 1.531(4) . ?
C24 C26 1.534(4) . ?
C5 C7 1.528(4) . ?
C5 C6 1.537(4) . ?
C5 C8 1.535(4) . ?
C3 C4 1.516(4) . ?
C19 C20 1.532(5) . ?
C19 C01I 1.530(5) . ?
C19 C21 1.520(4) . ?
C54 C53 1.530(4) . ?
C30 C29 1.522(4) . ?
C10 C9 1.509(4) . ?
C53 C55 1.526(4) . ?
C53 C56 1.526(4) . ?
C16 C15 1.504(5) . ?
C2 C1 1.527(4) . ?
C33 C36 1.524(5) . ?
C33 C35 1.530(5) . ?
C33 C34 1.525(4) . ?
C52 C51 1.520(4) . ?
C23 C22 1.511(4) . ?
C44 C43 1.519(5) . ?
C47 C48 1.529(5) . ?
C47 C50 1.525(5) . ?
C47 C49 1.529(5) . ?
C40 C39 1.529(5) . ?
C45 C46 1.518(5) . ?
C17 C18 1.518(5) . ?
C39 C42 1.523(5) . ?
C39 C41 1.534(4) . ?
C37 C38 1.463(5) . ?
C31 C32 1.498(5) . ?
O1 C60 1.378(7) . ?
O1 C57 1.481(8) . ?
C60 C59B 1.418(13) . ?
C60 C59A 1.688(13) . ?
C57 C58B 1.590(16) . ?
C57 C58A 1.463(14) . ?
C59B C58B 1.332(12) . ?
C59A C58A 1.331(12) . ?
